data_7160418
loop_
_publ_author_name
'Kositova, Olga A.'
'Bugaenko, Dmitry I.'
'Goncharenko, Victoria E.'
'Nechaev, Mikhail S.'
'Karchava, Alexander V.'

_publ_section_title
;
 Base-controlled regioselectivity <i>via</i> distinct mechanisms during
 C-H thionation of azinium salts with elemental sulfur.
;
_journal_issue 15
_journal_name_full 'Organic &amp; biomolecular chemistry'
_journal_page_first 3547
_journal_page_last 3552
_journal_paper_doi 10.1039/d5ob00209e
_journal_volume 23
_journal_year 2025
_chemical_formula_moiety '2(C11 H10 Cl N O S)'
_chemical_formula_sum 'C22 H20 Cl2 N2 O2 S2'
_chemical_formula_weight 479.42
_space_group_crystal_system monoclinic
_space_group_IT_number 14
_space_group_name_Hall '-P 2yn'
_space_group_name_H-M_alt 'P 1 21/n 1'
_atom_sites_solution_hydrogens geom
_audit_block_doi 10.5517/ccdc.csd.cc2m74st
_audit_creation_date 2025-01-27
_audit_creation_method
;
Olex2 1.5
(compiled 2024.02.16 svn.r378c4104 for OlexSys, GUI svn.r6928)
;
_audit_update_record
;
2025-01-28 deposited with the CCDC.	2025-03-13 downloaded from the CCDC.
;
_cell_angle_alpha 90
_cell_angle_beta 102.3060(10)
_cell_angle_gamma 90
_cell_formula_units_Z 4
_cell_length_a 17.8909(5)
_cell_length_b 3.98570(10)
_cell_length_c 29.2748(8)
_cell_measurement_reflns_used 3407
_cell_measurement_temperature 100(2)
_cell_measurement_theta_max 26.94
_cell_measurement_theta_min 2.38
_cell_volume 2039.56(10)
_computing_cell_refinement 'SAINT V8.40B (?, 2016)'
_computing_data_reduction 'SAINT V8.40B (?, 2016)'
_computing_molecular_graphics 'Olex2 1.5 (Dolomanov et al., 2009)'
_computing_publication_material 'Olex2 1.5 (Dolomanov et al., 2009)'
_computing_structure_refinement 'SHELXL 2018/3 (Sheldrick, 2015)'
_computing_structure_solution 'SHELXT 2018/2 (Sheldrick, 2018)'
_diffrn_ambient_temperature 100.00
_diffrn_measured_fraction_theta_full 0.994
_diffrn_measured_fraction_theta_max 0.995
_diffrn_measurement_device_type 'Bruker D8 Quest with Photon III detector'
_diffrn_measurement_method 'phi and omega scans'
_diffrn_radiation_type MoK\a
_diffrn_radiation_wavelength 0.71073
_diffrn_reflns_av_R_equivalents 0.0544
_diffrn_reflns_av_unetI/netI 0.0511
_diffrn_reflns_Laue_measured_fraction_full 0.994
_diffrn_reflns_Laue_measured_fraction_max 0.995
_diffrn_reflns_limit_h_max 25
_diffrn_reflns_limit_h_min -25
_diffrn_reflns_limit_k_max 5
_diffrn_reflns_limit_k_min -5
_diffrn_reflns_limit_l_max 41
_diffrn_reflns_limit_l_min -38
_diffrn_reflns_number 21097
_diffrn_reflns_point_group_measured_fraction_full 0.994
_diffrn_reflns_point_group_measured_fraction_max 0.995
_diffrn_reflns_theta_full 25.242
_diffrn_reflns_theta_max 30.510
_diffrn_reflns_theta_min 2.204
_diffrn_source 'micro-focus sealed X-ray tube'
_diffrn_source_current 0.9
_diffrn_source_power 0.045
_diffrn_source_voltage 50.0
_exptl_absorpt_coefficient_mu 0.547
_exptl_absorpt_correction_T_max 0.6471
_exptl_absorpt_correction_T_min 0.3683
_exptl_absorpt_correction_type multi-scan
_exptl_absorpt_process_details
;
SADABS-2016/2 (Bruker,2016/2) was used for absorption correction.
wR2(int) was 0.1511 before and 0.0560 after correction.
The Ratio of minimum to maximum transmission is 0.5692.
The \l/2 correction factor is Not present.
;
_exptl_crystal_colour yellow
_exptl_crystal_density_diffrn 1.561
_exptl_crystal_description block
_exptl_crystal_F_000 992
_exptl_crystal_size_max 0.127
_exptl_crystal_size_mid 0.106
_exptl_crystal_size_min 0.094
_refine_diff_density_max 0.427
_refine_diff_density_min -0.282
_refine_diff_density_rms 0.075
_refine_ls_extinction_method none
_refine_ls_goodness_of_fit_ref 1.020
_refine_ls_hydrogen_treatment constr
_refine_ls_matrix_type full
_refine_ls_number_parameters 275
_refine_ls_number_reflns 6206
_refine_ls_number_restraints 0
_refine_ls_restrained_S_all 1.020
_refine_ls_R_factor_all 0.0547
_refine_ls_R_factor_gt 0.0435
_refine_ls_shift/su_max 0.002
_refine_ls_shift/su_mean 0.000
_refine_ls_structure_factor_coef Fsqd
_refine_ls_weighting_details 'w=1/[\s^2^(Fo^2^)+(0.0429P)^2^+0.9775P] where P=(Fo^2^+2Fc^2^)/3'
_refine_ls_weighting_scheme calc
_refine_ls_wR_factor_gt 0.1001
_refine_ls_wR_factor_ref 0.1070
_reflns_Friedel_coverage 0.000
_reflns_number_gt 5079
_reflns_number_total 6206
_reflns_threshold_expression 'I > 2\s(I)'
_cod_data_source_file d5ob00209e2.cif
_cod_data_source_block q_CCDC1
_cod_depositor_comments 'Adding full bibliography for 7160414--7160418.cif.'
_cod_database_code 7160418
_shelx_shelxl_version_number 2018/3
_shelx_space_group_comment
;
The symmetry employed for this shelxl refinement is uniquely defined
by the following loop, which should always be used as a source of
symmetry information in preference to the above space-group names.
They are only intended as comments.
;
_olex2_refinement_description
;
1. Fixed Uiso
 At 1.2 times of:
  All C(H) groups
 At 1.5 times of:
  All C(H,H,H) groups
2.a Aromatic/amide H refined with riding coordinates:
 C14(H14), C3(H3), C17(H17), C2(H2), C13(H13), C7(H7), C18(H18), C6(H6)
2.b Idealised Me refined as rotating group:
 C10(H10A,H10B,H10C), C11(H11A,H11B,H11C), C21(H21A,H21B,H21C), C22(H22A,H22B,
 H22C)
;
_olex2_submission_special_instructions 'No special instructions were received'

loop_
_space_group_symop_operation_xyz
'x, y, z'
'-x+1/2, y+1/2, -z+1/2'
'-x, -y, -z'
'x-1/2, -y-1/2, z-1/2'

loop_
_atom_site_label
_atom_site_type_symbol
_atom_site_fract_x
_atom_site_fract_y
_atom_site_fract_z
_atom_site_U_iso_or_equiv
_atom_site_adp_type
_atom_site_occupancy
_atom_site_site_symmetry_order
_atom_site_calc_flag
_atom_site_refinement_flags_posn
_atom_site_refinement_flags_adp
_atom_site_refinement_flags_occupancy
_atom_site_disorder_assembly
_atom_site_disorder_group
Cl2 Cl 0.34949(2) 0.14452(11) 0.25189(2) 0.01976(10) Uani 1 1 d . . . . .
Cl1 Cl 0.14932(2) 0.25203(11) 0.75221(2) 0.02163(10) Uani 1 1 d . . . . .
S1 S -0.13777(2) 1.12437(11) 0.60106(2) 0.01892(10) Uani 1 1 d . . . . .
S2 S 0.63910(2) 0.97839(12) 0.40532(2) 0.02197(11) Uani 1 1 d . . . . .
O2 O 0.37827(7) 0.5529(3) 0.44829(4) 0.0197(3) Uani 1 1 d . . . . .
O1 O 0.11653(7) 0.7030(3) 0.55737(4) 0.0197(3) Uani 1 1 d . . . . .
N2 N 0.49751(7) 0.7333(3) 0.40080(4) 0.0133(3) Uani 1 1 d . . . . .
N1 N -0.00796(7) 0.7861(3) 0.60205(4) 0.0136(3) Uani 1 1 d . . . . .
C15 C 0.42409(9) 0.4492(4) 0.33227(5) 0.0135(3) Uani 1 1 d . . . . .
C9 C 0.06095(9) 0.6327(4) 0.62422(5) 0.0135(3) Uani 1 1 d . . . . .
C16 C 0.35758(9) 0.2798(4) 0.30932(5) 0.0153(3) Uani 1 1 d . . . . .
C20 C 0.43098(9) 0.5573(4) 0.37917(5) 0.0137(3) Uani 1 1 d . . . . .
C14 C 0.48626(9) 0.5115(4) 0.30988(5) 0.0165(3) Uani 1 1 d . . . . .
H14 H 0.482399 0.442297 0.278405 0.020 Uiso 1 1 calc R U . . .
C5 C 0.13787(9) 0.3732(4) 0.69389(5) 0.0169(3) Uani 1 1 d . . . . .
C3 C 0.01284(9) 0.6388(4) 0.69624(5) 0.0163(3) Uani 1 1 d . . . . .
H3 H 0.017367 0.573257 0.727907 0.020 Uiso 1 1 calc R U . . .
C19 C 0.37010(9) 0.4765(4) 0.40184(5) 0.0151(3) Uani 1 1 d . . . . .
C8 C 0.12258(9) 0.5764(4) 0.60151(5) 0.0154(3) Uani 1 1 d . . . . .
C17 C 0.29863(9) 0.2147(4) 0.33106(6) 0.0178(3) Uani 1 1 d . . . . .
H17 H 0.253709 0.104219 0.314843 0.021 Uiso 1 1 calc R U . . .
C4 C 0.07064(9) 0.5424(4) 0.67186(5) 0.0146(3) Uani 1 1 d . . . . .
C2 C -0.04780(9) 0.8209(4) 0.67498(6) 0.0170(3) Uani 1 1 d . . . . .
H2 H -0.083330 0.896732 0.692632 0.020 Uiso 1 1 calc R U . . .
C1 C -0.06023(9) 0.9037(4) 0.62628(5) 0.0148(3) Uani 1 1 d . . . . .
C13 C 0.55002(9) 0.6661(4) 0.33257(6) 0.0182(3) Uani 1 1 d . . . . .
H13 H 0.590917 0.698650 0.316981 0.022 Uiso 1 1 calc R U . . .
C7 C 0.18726(9) 0.4092(4) 0.62473(6) 0.0186(3) Uani 1 1 d . . . . .
H7 H 0.227408 0.365937 0.608897 0.022 Uiso 1 1 calc R U . . .
C12 C 0.55823(9) 0.7836(4) 0.37960(5) 0.0155(3) Uani 1 1 d . . . . .
C18 C 0.30572(9) 0.3134(4) 0.37744(6) 0.0177(3) Uani 1 1 d . . . . .
H18 H 0.265067 0.267230 0.392750 0.021 Uiso 1 1 calc R U . . .
C6 C 0.19495(9) 0.3025(4) 0.67083(6) 0.0186(3) Uani 1 1 d . . . . .
H6 H 0.239166 0.182511 0.686023 0.022 Uiso 1 1 calc R U . . .
C10 C -0.03228(9) 0.7875(5) 0.55082(5) 0.0189(3) Uani 1 1 d . . . . .
H10A H -0.016874 0.999294 0.538508 0.028 Uiso 1 1 calc R U . . .
H10B H -0.088032 0.764507 0.541939 0.028 Uiso 1 1 calc R U . . .
H10C H -0.008144 0.599823 0.537843 0.028 Uiso 1 1 calc R U . . .
C11 C 0.17909(10) 0.6421(5) 0.53507(6) 0.0213(4) Uani 1 1 d . . . . .
H11A H 0.167212 0.736281 0.503419 0.032 Uiso 1 1 calc R U . . .
H11B H 0.187461 0.399903 0.533348 0.032 Uiso 1 1 calc R U . . .
H11C H 0.225410 0.748588 0.553166 0.032 Uiso 1 1 calc R U . . .
C21 C 0.50443(10) 0.8847(5) 0.44741(5) 0.0196(3) Uani 1 1 d . . . . .
H21A H 0.454784 0.976039 0.450300 0.029 Uiso 1 1 calc R U . . .
H21B H 0.542373 1.065614 0.451488 0.029 Uiso 1 1 calc R U . . .
H21C H 0.520722 0.713249 0.471466 0.029 Uiso 1 1 calc R U . . .
C22 C 0.31838(10) 0.4544(5) 0.47093(6) 0.0223(4) Uani 1 1 d . . . . .
H22A H 0.270450 0.562374 0.455442 0.033 Uiso 1 1 calc R U . . .
H22B H 0.331427 0.523188 0.503811 0.033 Uiso 1 1 calc R U . . .
H22C H 0.312210 0.210138 0.469056 0.033 Uiso 1 1 calc R U . . .

loop_
_atom_site_aniso_label
_atom_site_aniso_U_11
_atom_site_aniso_U_22
_atom_site_aniso_U_33
_atom_site_aniso_U_23
_atom_site_aniso_U_13
_atom_site_aniso_U_12
Cl2 0.0232(2) 0.0215(2) 0.01298(17) -0.00295(14) 0.00033(15) -0.00147(15)
Cl1 0.0247(2) 0.0231(2) 0.01460(18) 0.00398(14) -0.00133(15) -0.00146(15)
S1 0.01449(19) 0.0199(2) 0.0225(2) 0.00309(15) 0.00403(16) 0.00171(15)
S2 0.01506(19) 0.0248(2) 0.0254(2) -0.00579(17) 0.00269(17) -0.00348(16)
O2 0.0177(6) 0.0298(7) 0.0136(5) -0.0011(5) 0.0076(5) -0.0012(5)
O1 0.0167(6) 0.0301(7) 0.0142(5) 0.0030(5) 0.0079(5) 0.0037(5)
N2 0.0137(6) 0.0145(6) 0.0114(6) -0.0014(5) 0.0017(5) 0.0009(5)
N1 0.0127(6) 0.0165(7) 0.0114(6) -0.0008(5) 0.0024(5) -0.0009(5)
C15 0.0145(7) 0.0138(7) 0.0116(6) 0.0008(5) 0.0013(6) 0.0017(5)
C9 0.0134(7) 0.0122(7) 0.0143(7) -0.0014(5) 0.0014(6) -0.0008(5)
C16 0.0171(7) 0.0160(7) 0.0116(7) 0.0000(5) 0.0001(6) 0.0017(6)
C20 0.0143(7) 0.0136(7) 0.0124(7) 0.0005(5) 0.0012(6) 0.0019(5)
C14 0.0195(8) 0.0187(8) 0.0121(7) -0.0006(6) 0.0053(6) 0.0017(6)
C5 0.0193(8) 0.0158(8) 0.0141(7) 0.0006(6) 0.0002(6) -0.0015(6)
C3 0.0186(7) 0.0183(8) 0.0124(7) -0.0006(6) 0.0041(6) -0.0032(6)
C19 0.0158(7) 0.0173(8) 0.0128(7) 0.0014(5) 0.0042(6) 0.0039(6)
C8 0.0171(7) 0.0164(8) 0.0131(7) -0.0012(5) 0.0040(6) -0.0017(6)
C17 0.0139(7) 0.0203(8) 0.0179(7) 0.0006(6) 0.0004(6) -0.0019(6)
C4 0.0160(7) 0.0142(7) 0.0133(7) -0.0012(5) 0.0022(6) -0.0025(6)
C2 0.0183(7) 0.0190(8) 0.0153(7) -0.0007(6) 0.0072(6) -0.0020(6)
C1 0.0135(7) 0.0135(7) 0.0177(7) -0.0007(5) 0.0038(6) -0.0023(5)
C13 0.0175(7) 0.0207(8) 0.0178(7) -0.0016(6) 0.0066(6) -0.0007(6)
C7 0.0164(7) 0.0209(8) 0.0188(8) -0.0027(6) 0.0044(6) 0.0016(6)
C12 0.0151(7) 0.0153(7) 0.0161(7) 0.0005(6) 0.0034(6) 0.0010(6)
C18 0.0144(7) 0.0202(8) 0.0193(8) 0.0030(6) 0.0053(6) 0.0017(6)
C6 0.0159(7) 0.0191(8) 0.0189(8) -0.0006(6) -0.0005(6) 0.0013(6)
C10 0.0185(8) 0.0263(9) 0.0115(7) 0.0009(6) 0.0022(6) 0.0024(6)
C11 0.0178(8) 0.0310(10) 0.0177(8) -0.0027(7) 0.0098(7) -0.0020(7)
C21 0.0223(8) 0.0235(9) 0.0124(7) -0.0048(6) 0.0026(6) -0.0014(7)
C22 0.0192(8) 0.0328(10) 0.0175(8) 0.0034(7) 0.0097(7) 0.0024(7)

loop_
_atom_type_symbol
_atom_type_description
_atom_type_scat_dispersion_real
_atom_type_scat_dispersion_imag
_atom_type_scat_source
C C 0.0033 0.0016 'International Tables Vol C Tables 4.2.6.8 and 6.1.1.4'
H H 0.0000 0.0000 'International Tables Vol C Tables 4.2.6.8 and 6.1.1.4'
Cl Cl 0.1484 0.1585 'International Tables Vol C Tables 4.2.6.8 and 6.1.1.4'
N N 0.0061 0.0033 'International Tables Vol C Tables 4.2.6.8 and 6.1.1.4'
O O 0.0106 0.0060 'International Tables Vol C Tables 4.2.6.8 and 6.1.1.4'
S S 0.1246 0.1234 'International Tables Vol C Tables 4.2.6.8 and 6.1.1.4'

loop_
_geom_angle_atom_site_label_1
_geom_angle_atom_site_label_2
_geom_angle_atom_site_label_3
_geom_angle
_geom_angle_site_symmetry_1
_geom_angle_site_symmetry_3
_geom_angle_publ_flag
C19 O2 C22 117.85(13) . . ?
C8 O1 C11 117.10(13) . . ?
C20 N2 C21 121.06(13) . . ?
C12 N2 C20 122.82(13) . . ?
C12 N2 C21 116.09(13) . . ?
C9 N1 C10 120.85(13) . . ?
C1 N1 C9 122.54(13) . . ?
C1 N1 C10 116.13(13) . . ?
C16 C15 C20 119.83(14) . . ?
C16 C15 C14 121.74(14) . . ?
C20 C15 C14 118.41(14) . . ?
N1 C9 C8 122.99(14) . . ?
N1 C9 C4 118.50(14) . . ?
C4 C9 C8 118.46(14) . . ?
C15 C16 Cl2 119.79(12) . . ?
C17 C16 Cl2 118.47(13) . . ?
C17 C16 C15 121.73(15) . . ?
N2 C20 C15 118.45(14) . . ?
N2 C20 C19 123.91(14) . . ?
C15 C20 C19 117.63(14) . . ?
C15 C14 H14 119.5 . . ?
C13 C14 C15 121.06(15) . . ?
C13 C14 H14 119.5 . . ?
C4 C5 Cl1 119.41(13) . . ?
C6 C5 Cl1 118.80(13) . . ?
C6 C5 C4 121.78(15) . . ?
C4 C3 H3 119.6 . . ?
C2 C3 H3 119.6 . . ?
C2 C3 C4 120.89(15) . . ?
O2 C19 C20 118.73(14) . . ?
O2 C19 C18 121.21(14) . . ?
C18 C19 C20 120.02(14) . . ?
O1 C8 C9 118.02(14) . . ?
O1 C8 C7 122.08(15) . . ?
C7 C8 C9 119.85(15) . . ?
C16 C17 H17 120.6 . . ?
C16 C17 C18 118.75(15) . . ?
C18 C17 H17 120.6 . . ?
C9 C4 C3 118.31(14) . . ?
C5 C4 C9 119.08(14) . . ?
C5 C4 C3 122.57(14) . . ?
C3 C2 H2 119.2 . . ?
C3 C2 C1 121.59(15) . . ?
C1 C2 H2 119.2 . . ?
N1 C1 S1 122.92(12) . . ?
N1 C1 C2 117.22(14) . . ?
C2 C1 S1 119.82(12) . . ?
C14 C13 H13 119.1 . . ?
C14 C13 C12 121.90(15) . . ?
C12 C13 H13 119.1 . . ?
C8 C7 H7 119.2 . . ?
C8 C7 C6 121.53(15) . . ?
C6 C7 H7 119.2 . . ?
N2 C12 S2 123.71(12) . . ?
N2 C12 C13 117.21(14) . . ?
C13 C12 S2 119.07(12) . . ?
C19 C18 C17 121.96(15) . . ?
C19 C18 H18 119.0 . . ?
C17 C18 H18 119.0 . . ?
C5 C6 C7 119.02(15) . . ?
C5 C6 H6 120.5 . . ?
C7 C6 H6 120.5 . . ?
N1 C10 H10A 109.5 . . ?
N1 C10 H10B 109.5 . . ?
N1 C10 H10C 109.5 . . ?
H10A C10 H10B 109.5 . . ?
H10A C10 H10C 109.5 . . ?
H10B C10 H10C 109.5 . . ?
O1 C11 H11A 109.5 . . ?
O1 C11 H11B 109.5 . . ?
O1 C11 H11C 109.5 . . ?
H11A C11 H11B 109.5 . . ?
H11A C11 H11C 109.5 . . ?
H11B C11 H11C 109.5 . . ?
N2 C21 H21A 109.5 . . ?
N2 C21 H21B 109.5 . . ?
N2 C21 H21C 109.5 . . ?
H21A C21 H21B 109.5 . . ?
H21A C21 H21C 109.5 . . ?
H21B C21 H21C 109.5 . . ?
O2 C22 H22A 109.5 . . ?
O2 C22 H22B 109.5 . . ?
O2 C22 H22C 109.5 . . ?
H22A C22 H22B 109.5 . . ?
H22A C22 H22C 109.5 . . ?
H22B C22 H22C 109.5 . . ?

loop_
_geom_bond_atom_site_label_1
_geom_bond_atom_site_label_2
_geom_bond_distance
_geom_bond_site_symmetry_2
_geom_bond_publ_flag
Cl2 C16 1.7418(16) . ?
Cl1 C5 1.7438(16) . ?
S1 C1 1.6754(16) . ?
S2 C12 1.6729(17) . ?
O2 C19 1.3706(18) . ?
O2 C22 1.430(2) . ?
O1 C8 1.3698(18) . ?
O1 C11 1.4316(19) . ?
N2 C20 1.410(2) . ?
N2 C12 1.376(2) . ?
N2 C21 1.4729(19) . ?
N1 C9 1.405(2) . ?
N1 C1 1.371(2) . ?
N1 C10 1.4700(19) . ?
C15 C16 1.408(2) . ?
C15 C20 1.419(2) . ?
C15 C14 1.428(2) . ?
C9 C8 1.421(2) . ?
C9 C4 1.415(2) . ?
C16 C17 1.368(2) . ?
C20 C19 1.428(2) . ?
C14 H14 0.9500 . ?
C14 C13 1.341(2) . ?
C5 C4 1.409(2) . ?
C5 C6 1.368(2) . ?
C3 H3 0.9500 . ?
C3 C4 1.428(2) . ?
C3 C2 1.343(2) . ?
C19 C18 1.382(2) . ?
C8 C7 1.382(2) . ?
C17 H17 0.9500 . ?
C17 C18 1.393(2) . ?
C2 H2 0.9500 . ?
C2 C1 1.434(2) . ?
C13 H13 0.9500 . ?
C13 C12 1.432(2) . ?
C7 H7 0.9500 . ?
C7 C6 1.394(2) . ?
C18 H18 0.9500 . ?
C6 H6 0.9500 . ?
C10 H10A 0.9800 . ?
C10 H10B 0.9800 . ?
C10 H10C 0.9800 . ?
C11 H11A 0.9800 . ?
C11 H11B 0.9800 . ?
C11 H11C 0.9800 . ?
C21 H21A 0.9800 . ?
C21 H21B 0.9800 . ?
C21 H21C 0.9800 . ?
C22 H22A 0.9800 . ?
C22 H22B 0.9800 . ?
C22 H22C 0.9800 . ?

loop_
_geom_torsion_atom_site_label_1
_geom_torsion_atom_site_label_2
_geom_torsion_atom_site_label_3
_geom_torsion_atom_site_label_4
_geom_torsion
_geom_torsion_site_symmetry_1
_geom_torsion_site_symmetry_2
_geom_torsion_site_symmetry_3
_geom_torsion_site_symmetry_4
_geom_torsion_publ_flag
Cl2 C16 C17 C18 178.13(13) . . . . ?
Cl1 C5 C4 C9 -178.50(12) . . . . ?
Cl1 C5 C4 C3 4.1(2) . . . . ?
Cl1 C5 C6 C7 -177.77(13) . . . . ?
O2 C19 C18 C17 -175.78(15) . . . . ?
O1 C8 C7 C6 175.36(16) . . . . ?
N2 C20 C19 O2 -4.6(2) . . . . ?
N2 C20 C19 C18 177.72(15) . . . . ?
N1 C9 C8 O1 5.6(2) . . . . ?
N1 C9 C8 C7 -176.81(15) . . . . ?
N1 C9 C4 C5 176.84(14) . . . . ?
N1 C9 C4 C3 -5.6(2) . . . . ?
C15 C16 C17 C18 -1.3(3) . . . . ?
C15 C20 C19 O2 174.53(14) . . . . ?
C15 C20 C19 C18 -3.1(2) . . . . ?
C15 C14 C13 C12 -1.6(3) . . . . ?
C9 N1 C1 S1 173.01(12) . . . . ?
C9 N1 C1 C2 -9.1(2) . . . . ?
C9 C8 C7 C6 -2.1(3) . . . . ?
C16 C15 C20 N2 -178.51(14) . . . . ?
C16 C15 C20 C19 2.3(2) . . . . ?
C16 C15 C14 C13 -178.38(16) . . . . ?
C16 C17 C18 C19 0.5(3) . . . . ?
C20 N2 C12 S2 -177.53(12) . . . . ?
C20 N2 C12 C13 3.7(2) . . . . ?
C20 C15 C16 Cl2 -179.53(12) . . . . ?
C20 C15 C16 C17 -0.1(2) . . . . ?
C20 C15 C14 C13 0.5(2) . . . . ?
C20 C19 C18 C17 1.8(3) . . . . ?
C14 C15 C16 Cl2 -0.7(2) . . . . ?
C14 C15 C16 C17 178.77(16) . . . . ?
C14 C15 C20 N2 2.6(2) . . . . ?
C14 C15 C20 C19 -176.61(15) . . . . ?
C14 C13 C12 S2 -179.25(14) . . . . ?
C14 C13 C12 N2 -0.4(2) . . . . ?
C3 C2 C1 S1 178.67(13) . . . . ?
C3 C2 C1 N1 0.7(2) . . . . ?
C8 C9 C4 C5 -5.6(2) . . . . ?
C8 C9 C4 C3 171.93(15) . . . . ?
C8 C7 C6 C5 -1.7(3) . . . . ?
C4 C9 C8 O1 -171.82(14) . . . . ?
C4 C9 C8 C7 5.8(2) . . . . ?
C4 C5 C6 C7 1.8(3) . . . . ?
C4 C3 C2 C1 4.9(3) . . . . ?
C2 C3 C4 C9 -2.3(2) . . . . ?
C2 C3 C4 C5 175.13(16) . . . . ?
C1 N1 C9 C8 -165.84(15) . . . . ?
C1 N1 C9 C4 11.6(2) . . . . ?
C12 N2 C20 C15 -4.8(2) . . . . ?
C12 N2 C20 C19 174.36(15) . . . . ?
C6 C5 C4 C9 1.9(2) . . . . ?
C6 C5 C4 C3 -175.56(16) . . . . ?
C10 N1 C9 C8 22.5(2) . . . . ?
C10 N1 C9 C4 -160.13(15) . . . . ?
C10 N1 C1 S1 -14.9(2) . . . . ?
C10 N1 C1 C2 163.01(15) . . . . ?
C11 O1 C8 C9 -179.74(15) . . . . ?
C11 O1 C8 C7 2.7(2) . . . . ?
C21 N2 C20 C15 173.13(14) . . . . ?
C21 N2 C20 C19 -7.7(2) . . . . ?
C21 N2 C12 S2 4.5(2) . . . . ?
C21 N2 C12 C13 -174.35(15) . . . . ?
C22 O2 C19 C20 -176.84(15) . . . . ?
C22 O2 C19 C18 0.8(2) . . . . ?
